data_7125411
loop_
_publ_author_name
'Huang, Ke-Bin'
'Wang, Feng-Yang'
'Feng, Hai-Wen'
'Luo, Hejiang'
'Long, Yan'
'Zou, Taotao'
'Chan, Albert S. C.'
'Liu, Rong'
'Zou, Huahong'
'Chen, Zhen-Feng'
'Liu, Yan-Cheng'
'Liu, You-Nian'
'Liang, Hong'

_publ_section_title
;
 An aminophosphonate ester ligand-containing platinum(ii) complex induces
 potent immunogenic cell death in vitro and elicits effective anti-tumour
 immune responses in vivo.
;
_journal_issue 87
_journal_name_full 'Chemical communications (Cambridge, England)'
_journal_page_first 13066
_journal_page_last 13069
_journal_paper_doi 10.1039/c9cc06563f
_journal_volume 55
_journal_year 2019
_chemical_formula_moiety 'C17 H22 Cl3 N2 O4 P Pt'
_chemical_formula_sum 'C17 H22 Cl3 N2 O4 P Pt'
_chemical_formula_weight 650.78
_space_group_crystal_system orthorhombic
_space_group_IT_number 61
_space_group_name_Hall '-P 2ac 2ab'
_space_group_name_H-M_alt 'P b c a'
_atom_sites_solution_hydrogens geom
_atom_sites_solution_primary direct
_atom_sites_solution_secondary difmap
_audit_creation_method SHELXL-97
_audit_update_record
;
2017-04-06 deposited with the CCDC.	2019-09-23 downloaded from the CCDC.
;
_cell_angle_alpha 90.00
_cell_angle_beta 90.00
_cell_angle_gamma 90.00
_cell_formula_units_Z 8
_cell_length_a 12.064(2)
_cell_length_b 16.098(3)
_cell_length_c 22.941(4)
_cell_measurement_reflns_used 165
_cell_measurement_temperature 296(2)
_cell_measurement_theta_max 25.01
_cell_measurement_theta_min 3.21
_cell_volume 4455.3(14)
_computing_structure_refinement 'SHELXL-97 (Sheldrick, 1997)'
_computing_structure_solution 'SHELXS-97 (Sheldrick, 1990)'
_diffrn_ambient_temperature 296(2)
_diffrn_measured_fraction_theta_full 0.999
_diffrn_measured_fraction_theta_max 0.999
_diffrn_measurement_device_type 'Bruker Apex II'
_diffrn_radiation_monochromator graphite
_diffrn_radiation_source 'fine-focus sealed tube'
_diffrn_radiation_type MoK\a
_diffrn_radiation_wavelength 0.71073
_diffrn_reflns_av_R_equivalents 0.0640
_diffrn_reflns_av_unetI/netI 0.0328
_diffrn_reflns_limit_h_max 14
_diffrn_reflns_limit_h_min -14
_diffrn_reflns_limit_k_max 19
_diffrn_reflns_limit_k_min -19
_diffrn_reflns_limit_l_max 27
_diffrn_reflns_limit_l_min -25
_diffrn_reflns_number 34945
_diffrn_reflns_theta_full 25.12
_diffrn_reflns_theta_max 25.12
_diffrn_reflns_theta_min 2.29
_exptl_absorpt_coefficient_mu 6.756
_exptl_absorpt_correction_T_max 0.6140
_exptl_absorpt_correction_T_min 0.3180
_exptl_absorpt_correction_type multi-scan
_exptl_absorpt_process_details sadabs
_exptl_crystal_colour colorless
_exptl_crystal_density_diffrn 1.940
_exptl_crystal_density_method 'not measured'
_exptl_crystal_description block
_exptl_crystal_F_000 2512
_exptl_crystal_size_max 0.22
_exptl_crystal_size_mid 0.16
_exptl_crystal_size_min 0.08
_refine_diff_density_max 0.639
_refine_diff_density_min -0.384
_refine_diff_density_rms 0.097
_refine_ls_extinction_method none
_refine_ls_goodness_of_fit_ref 1.048
_refine_ls_hydrogen_treatment mixed
_refine_ls_matrix_type full
_refine_ls_number_parameters 256
_refine_ls_number_reflns 3973
_refine_ls_number_restraints 28
_refine_ls_restrained_S_all 1.144
_refine_ls_R_factor_all 0.0394
_refine_ls_R_factor_gt 0.0249
_refine_ls_shift/su_max 0.034
_refine_ls_shift/su_mean 0.001
_refine_ls_structure_factor_coef Fsqd
_refine_ls_weighting_details 'calc w=1/[\s^2^(Fo^2^)+(0.0158P)^2^+5.7725P] where P=(Fo^2^+2Fc^2^)/3'
_refine_ls_weighting_scheme calc
_refine_ls_wR_factor_gt 0.0503
_refine_ls_wR_factor_ref 0.0553
_reflns_number_gt 3143
_reflns_number_total 3973
_reflns_threshold_expression >2sigma(I)
_cod_data_source_file c9cc06563f2.cif
_cod_data_source_block aaaa
_cod_original_cell_volume 4455.1(13)
_cod_database_code 7125411

loop_
_space_group_symop_id
_space_group_symop_operation_xyz
1 'x, y, z'
2 '-x+1/2, -y, z+1/2'
3 'x+1/2, -y+1/2, -z'
4 '-x, y+1/2, -z+1/2'
5 '-x, -y, -z'
6 'x-1/2, y, -z-1/2'
7 '-x-1/2, y-1/2, z'
8 'x, -y-1/2, z-1/2'

loop_
_atom_site_label
_atom_site_type_symbol
_atom_site_fract_x
_atom_site_fract_y
_atom_site_fract_z
_atom_site_U_iso_or_equiv
_atom_site_adp_type
_atom_site_occupancy
_atom_site_symmetry_multiplicity
_atom_site_calc_flag
_atom_site_refinement_flags
Pt1 Pt 0.179989(14) 0.025964(11) 0.673755(9) 0.03187(7) Uani 1 1 d .
Cl1 Cl 0.71542(11) 0.03875(11) 0.66398(8) 0.0679(5) Uani 1 1 d .
Cl3 Cl -0.00533(10) -0.00303(9) 0.66864(8) 0.0571(4) Uani 1 1 d .
N1 N 0.3455(3) 0.0371(2) 0.67406(17) 0.0312(9) Uani 1 1 d .
P1 P 0.29456(13) -0.10444(11) 0.55805(7) 0.0527(4) Uani 1 1 d .
C6 C 0.3277(4) -0.1019(3) 0.6364(2) 0.0333(11) Uani 1 1 d .
H6 H 0.3653 -0.1539 0.6466 0.040 Uiso 1 1 calc R
O1 O 0.1944(4) -0.1538(3) 0.54904(19) 0.0817(15) Uani 1 1 d .
C11 C 0.2178(4) -0.1414(3) 0.7250(2) 0.0293(11) Uani 1 1 d .
O4 O 0.2085(3) -0.2578(2) 0.88548(16) 0.0530(10) Uani 1 1 d .
O3 O 0.2884(4) -0.0133(3) 0.53507(19) 0.0722(13) Uani 1 1 d .
O2 O 0.4067(4) -0.1382(3) 0.53516(18) 0.0750(13) Uani 1 1 d .
C14 C 0.2063(4) -0.2220(3) 0.8318(2) 0.0374(12) Uani 1 1 d .
C15 C 0.1169(4) -0.2259(3) 0.7934(2) 0.0340(11) Uani 1 1 d .
H15 H 0.0537 -0.2558 0.8032 0.041 Uiso 1 1 calc R
C16 C 0.1235(4) -0.1848(3) 0.7407(2) 0.0326(11) Uani 1 1 d .
H16 H 0.0635 -0.1864 0.7152 0.039 Uiso 1 1 calc R
C13 C 0.2999(4) -0.1779(3) 0.8160(2) 0.0426(13) Uani 1 1 d .
H13 H 0.3597 -0.1753 0.8415 0.051 Uiso 1 1 calc R
C3 C 0.5726(4) 0.0374(3) 0.6681(2) 0.0422(14) Uani 1 1 d .
C1 C 0.4036(4) 0.1032(3) 0.6926(2) 0.0408(13) Uani 1 1 d .
H1 H 0.3659 0.1491 0.7073 0.049 Uiso 1 1 calc R
C17 C 0.1124(5) -0.3015(4) 0.9042(3) 0.0559(16) Uani 1 1 d .
H17A H 0.0963 -0.3453 0.8771 0.084 Uiso 1 1 calc R
H17B H 0.0507 -0.2639 0.9059 0.084 Uiso 1 1 calc R
H17C H 0.1253 -0.3247 0.9421 0.084 Uiso 1 1 calc R
Cl2 Cl 0.15127(11) 0.16700(8) 0.67698(7) 0.0544(4) Uani 1 1 d .
C5 C 0.4006(4) -0.0308(3) 0.6540(2) 0.0310(11) Uani 1 1 d .
N2 N 0.2195(3) -0.0982(2) 0.66914(17) 0.0311(9) Uani 1 1 d .
H2 H 0.1675 -0.1227 0.6462 0.037 Uiso 1 1 calc R
C12 C 0.3059(4) -0.1379(3) 0.7630(2) 0.0386(12) Uani 1 1 d .
H12 H 0.3694 -0.1085 0.7529 0.046 Uiso 1 1 calc R
C4 C 0.5146(4) -0.0316(3) 0.6502(2) 0.0391(12) Uani 1 1 d .
H4 H 0.5516 -0.0779 0.6357 0.047 Uiso 1 1 calc R
C2 C 0.5181(4) 0.1046(3) 0.6904(2) 0.0461(14) Uani 1 1 d .
H2A H 0.5573 0.1505 0.7039 0.055 Uiso 1 1 calc R
C9 C 0.1816(8) 0.0214(7) 0.5158(5) 0.134(4) Uani 1 1 d DU
H9A H 0.1456 -0.0186 0.4905 0.161 Uiso 1 1 calc R
H9B H 0.1346 0.0293 0.5496 0.161 Uiso 1 1 calc R
C7 C 0.4290(8) -0.1415(7) 0.4733(4) 0.132(4) Uani 1 1 d DU
H7A H 0.3626 -0.1600 0.4534 0.158 Uiso 1 1 calc R
H7B H 0.4456 -0.0858 0.4597 0.158 Uiso 1 1 calc R
C8 C 0.5144(10) -0.1925(8) 0.4585(5) 0.209(7) Uani 1 1 d DU
H8C H 0.5810 -0.1739 0.4773 0.314 Uiso 1 1 calc R
H8A H 0.5246 -0.1913 0.4170 0.314 Uiso 1 1 calc R
H8B H 0.4979 -0.2482 0.4706 0.314 Uiso 1 1 calc R
C10 C 0.1905(13) 0.0970(9) 0.4861(8) 0.272(10) Uani 1 1 d DU
H10C H 0.2185 0.1387 0.5121 0.408 Uiso 1 1 calc R
H10B H 0.1187 0.1134 0.4721 0.408 Uiso 1 1 calc R
H10A H 0.2402 0.0907 0.4538 0.408 Uiso 1 1 calc R

loop_
_atom_site_aniso_label
_atom_site_aniso_U_11
_atom_site_aniso_U_22
_atom_site_aniso_U_33
_atom_site_aniso_U_23
_atom_site_aniso_U_13
_atom_site_aniso_U_12
Pt1 0.02383(10) 0.02834(11) 0.04343(13) 0.00255(10) 0.00199(9) -0.00032(8)
Cl1 0.0249(6) 0.0793(12) 0.0994(14) 0.0264(10) 0.0009(7) -0.0017(7)
Cl3 0.0248(6) 0.0525(8) 0.0941(12) 0.0146(8) -0.0010(7) -0.0045(6)
N1 0.0245(18) 0.032(2) 0.037(2) 0.002(2) 0.0005(17) -0.0020(16)
P1 0.0631(10) 0.0574(10) 0.0377(9) -0.0034(8) 0.0010(7) -0.0015(8)
C6 0.038(3) 0.027(3) 0.035(3) 0.001(2) 0.005(2) 0.003(2)
O1 0.089(3) 0.102(4) 0.054(3) -0.010(3) -0.018(2) -0.034(3)
C11 0.033(2) 0.021(2) 0.034(3) -0.002(2) 0.000(2) -0.002(2)
O4 0.058(2) 0.058(3) 0.043(2) 0.012(2) -0.0074(19) -0.013(2)
O3 0.087(3) 0.071(3) 0.059(3) 0.022(2) -0.003(2) 0.010(3)
O2 0.089(3) 0.090(3) 0.045(3) -0.006(2) 0.016(2) 0.024(3)
C14 0.043(3) 0.032(3) 0.037(3) 0.002(2) 0.001(2) 0.000(2)
C15 0.030(2) 0.034(3) 0.038(3) -0.001(2) 0.006(2) -0.005(2)
C16 0.029(2) 0.028(3) 0.040(3) -0.005(2) -0.002(2) -0.001(2)
C13 0.038(3) 0.044(3) 0.046(3) 0.006(3) -0.013(2) -0.010(2)
C3 0.026(2) 0.046(3) 0.055(4) 0.019(3) 0.000(2) -0.002(2)
C1 0.038(3) 0.034(3) 0.051(4) -0.001(2) -0.003(2) -0.005(2)
C17 0.059(4) 0.059(4) 0.050(4) 0.013(3) 0.009(3) -0.005(3)
Cl2 0.0404(7) 0.0308(7) 0.0920(12) 0.0004(8) 0.0057(7) 0.0067(6)
C5 0.035(2) 0.028(3) 0.030(3) 0.003(2) 0.004(2) 0.004(2)
N2 0.0255(18) 0.030(2) 0.038(2) -0.0018(19) -0.0027(17) -0.0013(16)
C12 0.030(3) 0.041(3) 0.044(3) 0.005(3) -0.001(2) -0.012(2)
C4 0.034(3) 0.037(3) 0.046(3) 0.006(3) 0.007(2) 0.010(2)
C2 0.035(3) 0.044(3) 0.059(4) 0.004(3) -0.008(2) -0.014(3)
C9 0.138(8) 0.147(9) 0.117(8) 0.049(7) -0.009(6) 0.055(7)
C7 0.152(8) 0.182(10) 0.062(5) 0.003(6) 0.032(6) 0.061(7)
C8 0.260(14) 0.274(16) 0.095(8) 0.057(9) 0.073(9) 0.179(12)
C10 0.281(19) 0.213(16) 0.32(2) 0.160(16) -0.021(15) 0.071(13)

loop_
_atom_type_symbol
_atom_type_description
_atom_type_scat_dispersion_real
_atom_type_scat_dispersion_imag
_atom_type_scat_source
C C 0.0033 0.0016 'International Tables Vol C Tables 4.2.6.8 and 6.1.1.4'
H H 0.0000 0.0000 'International Tables Vol C Tables 4.2.6.8 and 6.1.1.4'
Cl Cl 0.1484 0.1585 'International Tables Vol C Tables 4.2.6.8 and 6.1.1.4'
N N 0.0061 0.0033 'International Tables Vol C Tables 4.2.6.8 and 6.1.1.4'
O O 0.0106 0.0060 'International Tables Vol C Tables 4.2.6.8 and 6.1.1.4'
P P 0.1023 0.0942 'International Tables Vol C Tables 4.2.6.8 and 6.1.1.4'
Pt Pt -1.7033 8.3905 'International Tables Vol C Tables 4.2.6.8 and 6.1.1.4'

loop_
_geom_angle_atom_site_label_1
_geom_angle_atom_site_label_2
_geom_angle_atom_site_label_3
_geom_angle
Pt1 N2 H2 106.9
Cl3 Pt1 Cl2 93.20(5)
N1 Pt1 Cl3 172.80(12)
N1 Pt1 Cl2 93.54(11)
N1 Pt1 N2 81.72(15)
N1 C1 H1 119.2
N1 C1 C2 121.5(5)
N1 C5 C6 114.8(4)
N1 C5 C4 121.1(5)
P1 C6 H6 108.4
C6 N2 Pt1 105.4(3)
C6 N2 H2 106.9
O1 P1 C6 109.3(2)
O1 P1 O3 115.1(3)
O1 P1 O2 118.9(3)
C11 C16 C15 121.1(4)
C11 C16 H16 119.5
C11 N2 Pt1 114.5(3)
C11 N2 C6 115.6(3)
C11 N2 H2 106.9
C11 C12 C13 119.9(4)
C11 C12 H12 120.0
O4 C14 C15 124.6(5)
O4 C14 C13 116.0(5)
O4 C17 H17A 109.5
O4 C17 H17B 109.5
O4 C17 H17C 109.5
O3 P1 C6 108.6(2)
O3 C9 H9A 108.7
O3 C9 H9B 108.7
O2 P1 C6 98.6(2)
O2 P1 O3 104.9(3)
O2 C7 H7A 108.7
O2 C7 H7B 108.7
C14 O4 C17 117.8(4)
C14 C15 H15 120.4
C14 C13 H13 119.5
C15 C16 H16 119.5
C16 C11 N2 118.8(4)
C16 C15 C14 119.2(4)
C16 C15 H15 120.4
C13 C14 C15 119.4(5)
C13 C12 H12 120.0
C3 C4 C5 118.8(5)
C3 C4 H4 120.6
C3 C2 C1 118.8(5)
C3 C2 H2A 120.6
C1 N1 Pt1 126.3(3)
C1 N1 C5 119.3(4)
C1 C2 H2A 120.6
H17A C17 H17B 109.5
H17A C17 H17C 109.5
H17B C17 H17C 109.5
C5 N1 Pt1 114.4(3)
C5 C6 P1 114.0(3)
C5 C6 H6 108.4
C5 C6 N2 110.0(4)
C5 C4 H4 120.6
N2 Pt1 Cl3 91.48(11)
N2 Pt1 Cl2 175.12(10)
N2 C6 P1 107.5(3)
N2 C6 H6 108.4
C12 C11 C16 119.5(5)
C12 C11 N2 121.7(4)
C12 C13 C14 121.0(5)
C12 C13 H13 119.5
C4 C3 Cl1 120.1(4)
C4 C5 C6 124.1(4)
C2 C3 Cl1 119.4(4)
C2 C3 C4 120.5(5)
C2 C1 H1 119.2
C9 O3 P1 120.0(5)
C9 C10 H10C 109.5
C9 C10 H10B 109.5
C9 C10 H10A 109.5
H9A C9 H9B 107.6
C7 O2 P1 120.6(5)
C7 C8 H8C 109.5
C7 C8 H8A 109.5
C7 C8 H8B 109.5
H7A C7 H7B 107.6
C8 C7 O2 114.1(8)
C8 C7 H7A 108.7
C8 C7 H7B 108.7
H8C C8 H8A 109.5
H8C C8 H8B 109.5
H8A C8 H8B 109.5
C10 C9 O3 114.2(10)
C10 C9 H9A 108.7
C10 C9 H9B 108.7
H10C C10 H10B 109.5
H10C C10 H10A 109.5
H10B C10 H10A 109.5

loop_
_geom_bond_atom_site_label_1
_geom_bond_atom_site_label_2
_geom_bond_distance
Pt1 Cl3 2.2869(13)
Pt1 N1 2.005(4)
Pt1 Cl2 2.2978(14)
Pt1 N2 2.057(4)
Cl1 C3 1.725(5)
N1 C1 1.343(6)
N1 C5 1.359(6)
P1 C6 1.841(5)
P1 O1 1.461(4)
P1 O3 1.561(5)
P1 O2 1.549(4)
C6 H6 0.9800
C6 C5 1.499(6)
C6 N2 1.507(5)
C11 C16 1.383(6)
C11 N2 1.459(6)
C11 C12 1.376(6)
O4 C14 1.361(6)
O4 C17 1.422(6)
O3 C9 1.472(9)
O2 C7 1.445(8)
C14 C15 1.392(7)
C14 C13 1.382(7)
C15 H15 0.9300
C15 C16 1.382(7)
C16 H16 0.9300
C13 H13 0.9300
C13 C12 1.378(7)
C3 C4 1.376(7)
C3 C2 1.365(8)
C1 H1 0.9300
C1 C2 1.383(7)
C17 H17A 0.9600
C17 H17B 0.9600
C17 H17C 0.9600
C5 C4 1.378(7)
N2 H2 0.9100
C12 H12 0.9300
C4 H4 0.9300
C2 H2A 0.9300
C9 H9A 0.9700
C9 H9B 0.9700
C9 C10 1.397(12)
C7 H7A 0.9700
C7 H7B 0.9700
C7 C8 1.361(10)
C8 H8C 0.9600
C8 H8A 0.9600
C8 H8B 0.9600
C10 H10C 0.9600
C10 H10B 0.9600
C10 H10A 0.9600

loop_
_geom_torsion_atom_site_label_1
_geom_torsion_atom_site_label_2
_geom_torsion_atom_site_label_3
_geom_torsion_atom_site_label_4
_geom_torsion
Pt1 N1 C1 C2 -179.4(4)
Pt1 N1 C5 C6 -1.1(5)
Pt1 N1 C5 C4 178.3(4)
Cl1 C3 C4 C5 -180.0(4)
Cl1 C3 C2 C1 179.0(4)
Cl3 Pt1 N1 C1 -179(100)
Cl3 Pt1 N1 C5 -0.5(12)
Cl3 Pt1 N2 C6 146.7(3)
Cl3 Pt1 N2 C11 -85.1(3)
N1 Pt1 N2 C6 -30.9(3)
N1 Pt1 N2 C11 97.3(3)
N1 C1 C2 C3 0.8(8)
N1 C5 C4 C3 1.1(8)
P1 C6 C5 N1 95.0(4)
P1 C6 C5 C4 -84.4(5)
P1 C6 N2 Pt1 -86.4(3)
P1 C6 N2 C11 146.1(3)
P1 O3 C9 C10 -168.4(11)
P1 O2 C7 C8 -162.5(10)
C6 P1 O3 C9 -112.6(6)
C6 P1 O2 C7 -171.7(7)
C6 C5 C4 C3 -179.5(5)
O1 P1 C6 C5 -158.9(4)
O1 P1 C6 N2 -36.6(4)
O1 P1 O3 C9 10.2(7)
O1 P1 O2 C7 70.6(7)
O4 C14 C15 C16 178.1(5)
O4 C14 C13 C12 -178.8(5)
O3 P1 C6 C5 -32.6(4)
O3 P1 C6 N2 89.6(3)
O3 P1 O2 C7 -59.8(7)
O2 P1 C6 C5 76.3(4)
O2 P1 C6 N2 -161.4(3)
O2 P1 O3 C9 142.8(6)
C14 C15 C16 C11 1.2(7)
C14 C13 C12 C11 0.0(8)
C15 C14 C13 C12 0.1(8)
C16 C11 N2 Pt1 96.3(4)
C16 C11 N2 C6 -140.9(4)
C16 C11 C12 C13 0.4(8)
C13 C14 C15 C16 -0.7(7)
C1 N1 C5 C6 178.0(4)
C1 N1 C5 C4 -2.6(7)
C17 O4 C14 C15 -0.9(7)
C17 O4 C14 C13 178.0(5)
Cl2 Pt1 N1 C1 21.1(4)
Cl2 Pt1 N1 C5 -159.9(3)
Cl2 Pt1 N2 C6 -17.3(16)
Cl2 Pt1 N2 C11 110.9(13)
C5 N1 C1 C2 1.6(7)
C5 C6 N2 Pt1 38.3(4)
C5 C6 N2 C11 -89.2(5)
N2 Pt1 N1 C1 -160.0(4)
N2 Pt1 N1 C5 18.9(3)
N2 C6 C5 N1 -25.8(6)
N2 C6 C5 C4 154.8(5)
N2 C11 C16 C15 -179.1(4)
N2 C11 C12 C13 178.5(4)
C12 C11 C16 C15 -1.0(7)
C12 C11 N2 Pt1 -81.7(5)
C12 C11 N2 C6 41.1(6)
C4 C3 C2 C1 -2.4(8)
C2 C3 C4 C5 1.4(8)
